data_1575920
loop_
_publ_author_name
'Sasikumar, Anagha'
'Novotn\'y, Jan'
'Chyba, Jan'
'Kobera, Libor'
'Marek, Radek'

_publ_section_title
;
 Supramolecular covalency of halogen bonds revealed by NMR contact shifts
 in paramagnetic cocrystals
;
_journal_issue 43
_journal_name_full 'Chemical Science'
_journal_page_first 20239
_journal_page_last 20244
_journal_paper_doi 10.1039/D5SC05769H
_journal_volume 16
_journal_year 2025
_chemical_formula_sum 'C16 H18 F4 I2 Ni O6'
_chemical_formula_weight 694.81
_space_group_crystal_system monoclinic
_space_group_IT_number 14
_space_group_name_Hall '-P 2ybc'
_space_group_name_H-M_alt 'P 1 21/c 1'
_atom_sites_solution_hydrogens mixed
_audit_creation_method SHELXL-2019/3
_audit_update_record
;
2025-07-11 deposited with the CCDC.	2025-10-01 downloaded from the CCDC.
;
_cell_angle_alpha 90
_cell_angle_beta 90.6808(9)
_cell_angle_gamma 90
_cell_formula_units_Z 2
_cell_length_a 4.67274(5)
_cell_length_b 17.31552(18)
_cell_length_c 13.70775(15)
_cell_measurement_reflns_used 10615
_cell_measurement_temperature 120.00(10)
_cell_measurement_theta_max 77.0250
_cell_measurement_theta_min 4.0880
_cell_volume 1109.03(2)
_computing_cell_refinement 'CrysAlisPro 1.171.43.143a (Rigaku OD, 2024)'
_computing_data_collection 'CrysAlisPro 1.171.43.143a (Rigaku OD, 2024)'
_computing_data_reduction 'CrysAlisPro 1.171.43.143a (Rigaku OD, 2024)'
_computing_structure_refinement 'SHELXL-2019/2 (Sheldrick, 2019)'
_diffrn_ambient_temperature 120.00(10)
_diffrn_detector_area_resol_mean 10.0000
_diffrn_measured_fraction_theta_full 1.000
_diffrn_measured_fraction_theta_max 0.990
_diffrn_measurement_device_type 'ROD, Synergy Custom system, HyPix'
_diffrn_measurement_method '\w scans'
_diffrn_radiation_type CuK\a
_diffrn_radiation_wavelength 1.54184
_diffrn_reflns_av_R_equivalents 0.0391
_diffrn_reflns_av_unetI/netI 0.0194
_diffrn_reflns_Laue_measured_fraction_full 1.000
_diffrn_reflns_Laue_measured_fraction_max 0.990
_diffrn_reflns_limit_h_max 5
_diffrn_reflns_limit_h_min -5
_diffrn_reflns_limit_k_max 21
_diffrn_reflns_limit_k_min -21
_diffrn_reflns_limit_l_max 17
_diffrn_reflns_limit_l_min -17
_diffrn_reflns_number 13327
_diffrn_reflns_point_group_measured_fraction_full 1.000
_diffrn_reflns_point_group_measured_fraction_max 0.990
_diffrn_reflns_theta_full 67.684
_diffrn_reflns_theta_max 77.505
_diffrn_reflns_theta_min 4.114
_diffrn_source 'Rotating-anode X-ray tube'
_exptl_absorpt_coefficient_mu 23.701
_exptl_absorpt_correction_T_max 1.00000
_exptl_absorpt_correction_T_min 0.23343
_exptl_absorpt_correction_type multi-scan
_exptl_absorpt_process_details
;
CrysAlisPro 1.171.43.143a (Rigaku Oxford Diffraction, 2024)
Empirical absorption correction using spherical harmonics,
implemented in SCALE3 ABSPACK scaling algorithm.
;
_exptl_crystal_density_diffrn 2.081
_exptl_crystal_description Prism
_exptl_crystal_F_000 664
_exptl_crystal_size_max 0.160
_exptl_crystal_size_mid 0.040
_exptl_crystal_size_min 0.040
_refine_diff_density_max 1.717
_refine_diff_density_min -0.778
_refine_diff_density_rms 0.114
_refine_ls_extinction_method none
_refine_ls_goodness_of_fit_ref 1.084
_refine_ls_hydrogen_treatment mixed
_refine_ls_matrix_type full
_refine_ls_number_parameters 141
_refine_ls_number_reflns 2325
_refine_ls_number_restraints 0
_refine_ls_restrained_S_all 1.084
_refine_ls_R_factor_all 0.0275
_refine_ls_R_factor_gt 0.0270
_refine_ls_shift/su_max 0.001
_refine_ls_shift/su_mean 0.000
_refine_ls_structure_factor_coef Fsqd
_refine_ls_weighting_details 'w=1/[\s^2^(Fo^2^)+(0.0505P)^2^+0.7823P] where P=(Fo^2^+2Fc^2^)/3'
_refine_ls_weighting_scheme calc
_refine_ls_wR_factor_gt 0.0758
_refine_ls_wR_factor_ref 0.0761
_reflns_Friedel_coverage 0.000
_reflns_number_gt 2252
_reflns_number_total 2325
_reflns_threshold_expression 'I > 2\s(I)'
_cod_data_source_file d5sc05769h3.cif
_cod_data_source_block 3I
_cod_depositor_comments 'Adding full bibliography for 1575919--1575921.cif.'
_cod_original_sg_symbol_H-M 'P 21/c'
_cod_database_code 1575920
_shelx_shelxl_version_number 2019/3
_shelx_space_group_comment
;
The symmetry employed for this shelxl refinement is uniquely defined
by the following loop, which should always be used as a source of
symmetry information in preference to the above space-group names.
They are only intended as comments.
;
_shelx_estimated_absorpt_t_min 0.116
_shelx_estimated_absorpt_t_max 0.451
_oxdiff_exptl_absorpt_empirical_full_min 0.571
_oxdiff_exptl_absorpt_empirical_full_max 3.217
_oxdiff_exptl_absorpt_empirical_details
;
Empirical correction (ABSPACK) includes:
- Absorption correction using spherical harmonics
- Frame scaling
;
_publcif_funding_html
;
;

loop_
_space_group_symop_operation_xyz
'x, y, z'
'-x, y+1/2, -z+1/2'
'-x, -y, -z'
'x, -y-1/2, z-1/2'

loop_
_atom_site_label
_atom_site_type_symbol
_atom_site_fract_x
_atom_site_fract_y
_atom_site_fract_z
_atom_site_U_iso_or_equiv
_atom_site_adp_type
_atom_site_occupancy
_atom_site_site_symmetry_order
_atom_site_calc_flag
_atom_site_refinement_flags_posn
_atom_site_refinement_flags_adp
_atom_site_refinement_flags_occupancy
_atom_site_disorder_assembly
_atom_site_disorder_group
Ni1_1 Ni 0.500000 0.500000 0.500000 0.01937(16) Uani 1 2 d S . P . .
O1_1 O 0.7136(4) 0.41219(11) 0.56572(14) 0.0248(4) Uani 1 1 d . . . . .
O2_1 O 0.8032(5) 0.50787(12) 0.38772(16) 0.0238(4) Uani 1 1 d . . . . .
H2V_1 H 0.909(10) 0.472(2) 0.395(3) 0.036 Uiso 1 1 d . U . . .
H2W_1 H 0.915(9) 0.540(2) 0.403(3) 0.036 Uiso 1 1 d . U . . .
C1_1 C 0.6578(6) 0.34055(17) 0.5581(2) 0.0285(6) Uani 1 1 d . . . . .
C2_1 C 0.4739(7) 0.30819(18) 0.4879(2) 0.0361(7) Uani 1 1 d . . . . .
H2_1 H 0.460980 0.253454 0.486113 0.043 Uiso 1 1 calc R U . . .
C3_1 C 0.8043(8) 0.2886(2) 0.6313(3) 0.0424(8) Uani 1 1 d . . . . .
H3A_1 H 0.744503 0.235043 0.620006 0.064 Uiso 1 1 calc R U . . .
H3B_1 H 0.751583 0.304246 0.697380 0.064 Uiso 1 1 calc R U . . .
H3C_1 H 1.012217 0.292640 0.624122 0.064 Uiso 1 1 calc R U . . .
O1_2 O 0.2814(4) 0.42213(11) 0.41876(14) 0.0243(4) Uani 1 1 d . . . . .
C1_2 C 0.3076(6) 0.34922(17) 0.4203(2) 0.0284(6) Uani 1 1 d . . . . .
C3_2 C 0.1440(8) 0.3057(2) 0.3426(3) 0.0432(8) Uani 1 1 d . . . . .
H3A_2 H 0.210937 0.321562 0.278094 0.065 Uiso 1 1 calc R U . . .
H3B_2 H -0.060604 0.317186 0.347933 0.065 Uiso 1 1 calc R U . . .
H3C_2 H 0.175153 0.250165 0.351074 0.065 Uiso 1 1 calc R U . . .
I1 I 0.46252(4) 0.51049(2) 0.20146(2) 0.02950(10) Uani 1 1 d . . . . .
F1 F 0.1526(5) 0.64022(11) 0.07116(15) 0.0469(5) Uani 1 1 d . . . . .
C1 C 0.1984(7) 0.50451(16) 0.0785(2) 0.0254(6) Uani 1 1 d . . . . .
C2 C 0.0810(6) 0.57025(17) 0.0366(2) 0.0283(6) Uani 1 1 d . . . . .
F1_2 F -0.2195(5) 0.63146(11) -0.07739(15) 0.0447(5) Uani 1 1 d . . . . .
C2_2 C -0.1130(6) 0.56566(17) -0.0401(2) 0.0278(6) Uani 1 1 d . . . . .

loop_
_atom_site_aniso_label
_atom_site_aniso_U_11
_atom_site_aniso_U_22
_atom_site_aniso_U_33
_atom_site_aniso_U_23
_atom_site_aniso_U_13
_atom_site_aniso_U_12
Ni1_1 0.0182(3) 0.0216(3) 0.0182(3) 0.0010(2) -0.0040(3) -0.0001(2)
O1_1 0.0241(9) 0.0259(9) 0.0244(9) 0.0042(7) -0.0045(7) 0.0024(7)
O2_1 0.0197(10) 0.0301(10) 0.0216(11) 0.0012(7) -0.0047(8) 0.0000(7)
C1_1 0.0279(14) 0.0272(13) 0.0304(14) 0.0065(11) 0.0046(11) 0.0044(10)
C2_1 0.0442(18) 0.0240(13) 0.0399(17) 0.0010(12) -0.0027(14) -0.0020(12)
C3_1 0.0459(19) 0.0366(16) 0.0447(19) 0.0174(14) -0.0025(14) 0.0088(14)
O1_2 0.0239(9) 0.0261(9) 0.0226(9) -0.0016(7) -0.0041(7) -0.0021(7)
C1_2 0.0291(14) 0.0276(13) 0.0287(14) -0.0063(11) 0.0028(11) -0.0058(11)
C3_2 0.052(2) 0.0378(17) 0.0396(18) -0.0110(14) -0.0054(15) -0.0123(15)
I1 0.02737(15) 0.04189(15) 0.01920(14) -0.00024(6) -0.00152(8) -0.00220(6)
F1 0.0706(14) 0.0268(9) 0.0429(11) -0.0063(8) -0.0196(10) -0.0061(9)
C1 0.0253(14) 0.0334(14) 0.0174(13) -0.0013(9) -0.0019(11) -0.0021(10)
C2 0.0341(15) 0.0260(13) 0.0248(13) -0.0027(10) -0.0010(11) -0.0040(11)
F1_2 0.0630(13) 0.0296(9) 0.0411(11) 0.0032(8) -0.0184(9) 0.0079(9)
C2_2 0.0337(15) 0.0254(13) 0.0244(13) 0.0017(10) -0.0006(11) 0.0020(11)

loop_
_atom_type_symbol
_atom_type_description
_atom_type_scat_dispersion_real
_atom_type_scat_dispersion_imag
_atom_type_scat_source
C C 0.0181 0.0091 'International Tables Vol C Tables 4.2.6.8 and 6.1.1.4'
H H 0.0000 0.0000 'International Tables Vol C Tables 4.2.6.8 and 6.1.1.4'
O O 0.0492 0.0322 'International Tables Vol C Tables 4.2.6.8 and 6.1.1.4'
F F 0.0727 0.0534 'International Tables Vol C Tables 4.2.6.8 and 6.1.1.4'
Ni Ni -3.0029 0.5091 'International Tables Vol C Tables 4.2.6.8 and 6.1.1.4'
I I -0.3257 6.8362 'International Tables Vol C Tables 4.2.6.8 and 6.1.1.4'

loop_
_geom_angle_atom_site_label_1
_geom_angle_atom_site_label_2
_geom_angle_atom_site_label_3
_geom_angle
_geom_angle_site_symmetry_1
_geom_angle_site_symmetry_3
_geom_angle_publ_flag
O1_2 Ni1_1 O1_2 180.0 3_666 . ?
O1_2 Ni1_1 O1_1 89.28(8) 3_666 3_666 ?
O1_2 Ni1_1 O1_1 90.72(8) . 3_666 ?
O1_2 Ni1_1 O1_1 90.72(8) 3_666 . ?
O1_2 Ni1_1 O1_1 89.28(8) . . ?
O1_1 Ni1_1 O1_1 180.00(9) 3_666 . ?
O1_2 Ni1_1 O2_1 88.88(8) 3_666 3_666 ?
O1_2 Ni1_1 O2_1 91.12(8) . 3_666 ?
O1_1 Ni1_1 O2_1 92.37(8) 3_666 3_666 ?
O1_1 Ni1_1 O2_1 87.63(8) . 3_666 ?
O1_2 Ni1_1 O2_1 91.12(8) 3_666 . ?
O1_2 Ni1_1 O2_1 88.88(8) . . ?
O1_1 Ni1_1 O2_1 87.63(8) 3_666 . ?
O1_1 Ni1_1 O2_1 92.37(8) . . ?
O2_1 Ni1_1 O2_1 180.00(9) 3_666 . ?
C1_1 O1_1 Ni1_1 126.61(19) . . ?
O1_1 C1_1 C2_1 124.8(3) . . ?
O1_1 C1_1 C3_1 115.9(3) . . ?
C2_1 C1_1 C3_1 119.3(3) . . ?
C1_2 C2_1 C1_1 125.8(3) . . ?
C1_2 O1_2 Ni1_1 127.41(19) . . ?
O1_2 C1_2 C2_1 124.8(3) . . ?
O1_2 C1_2 C3_2 116.0(3) . . ?
C2_1 C1_2 C3_2 119.3(3) . . ?
C2_2 C1 C2 117.0(3) 3_565 . ?
C2_2 C1 I1 121.2(2) 3_565 . ?
C2 C1 I1 121.6(2) . . ?
F1 C2 C2_2 118.6(3) . . ?
F1 C2 C1 120.0(3) . . ?
C2_2 C2 C1 121.4(3) . . ?
F1_2 C2_2 C1 119.8(3) . 3_565 ?
F1_2 C2_2 C2 118.5(3) . . ?
C1 C2_2 C2 121.6(3) 3_565 . ?

loop_
_geom_bond_atom_site_label_1
_geom_bond_atom_site_label_2
_geom_bond_distance
_geom_bond_site_symmetry_2
_geom_bond_publ_flag
Ni1_1 O1_2 2.0186(19) 3_666 ?
Ni1_1 O1_2 2.0186(19) . ?
Ni1_1 O1_1 2.0244(18) 3_666 ?
Ni1_1 O1_1 2.0244(18) . ?
Ni1_1 O2_1 2.109(2) 3_666 ?
Ni1_1 O2_1 2.109(2) . ?
O1_1 C1_1 1.272(4) . ?
C1_1 C2_1 1.399(4) . ?
C1_1 C3_1 1.507(4) . ?
C2_1 C1_2 1.397(4) . ?
O1_2 C1_2 1.268(4) . ?
C1_2 C3_2 1.506(4) . ?
I1 C1 2.080(3) . ?
F1 C2 1.342(3) . ?
C1 C2_2 1.381(4) 3_565 ?
C1 C2 1.385(4) . ?
C2 C2_2 1.382(5) . ?
F1_2 C2_2 1.342(3) . ?
